data_4087056
loop_
_publ_author_name
'Rong, Mark K.'
'van Duin, Koen'
'van Dijk, Tom'
'de Pater, Jeroen J. M.'
'Deelman, Berth-Jan'
'Nieger, Martin'
'Ehlers, A. W.'
'Slootweg, J. Chris'
'Lammertsma, Koop'

_publ_section_title
;
 Iminophosphanes: Synthesis, Rhodium Complexes, and
 Ruthenium(II)-Catalyzed Hydration of Nitriles.
;
_journal_issue 5
_journal_name_full Organometallics
_journal_page_first 1079
_journal_page_last 1090
_journal_paper_doi 10.1021/acs.organomet.7b00057
_journal_volume 36
_journal_year 2017
_chemical_formula_moiety 'C30 H33 Cl2 N P Rh, C H2 Cl2'
_chemical_formula_sum 'C31 H35 Cl4 N P Rh'
_chemical_formula_weight 697.28
_chemical_name_systematic
;
 (((N-methyl)phenylimidoyl)diphenylphosphanyl) (pentamethyl-
cyclopentadienyl) Rhodium(III) dichloride
;
_space_group_crystal_system monoclinic
_space_group_IT_number 14
_space_group_name_Hall '-P 2yn'
_space_group_name_H-M_alt 'P 1 21/n 1'
_symmetry_space_group_name_Hall '-P 2yn'
_symmetry_space_group_name_H-M 'P 1 21/n 1'
_atom_sites_solution_hydrogens difmap
_atom_sites_solution_primary heavy
_atom_sites_solution_secondary difmap
_audit_creation_method SHELXL-2014
_cell_angle_alpha 90
_cell_angle_beta 105.690(3)
_cell_angle_gamma 90
_cell_formula_units_Z 4
_cell_length_a 8.8092(7)
_cell_length_b 22.8273(19)
_cell_length_c 15.6744(13)
_cell_measurement_reflns_used 9871
_cell_measurement_temperature 123(2)
_cell_measurement_theta_max 30.0
_cell_measurement_theta_min 2.4
_cell_volume 3034.5(4)
_computing_cell_refinement SAINT
_computing_data_collection APEX2
_computing_data_reduction SAINT
_computing_molecular_graphics Shelxtl
_computing_publication_material publCIF
_computing_structure_refinement 'SHELXL-2014 (Sheldrick, 2014)'
_computing_structure_solution SHELXS-97
_diffrn_ambient_temperature 123(2)
_diffrn_measured_fraction_theta_full 0.999
_diffrn_measured_fraction_theta_max 0.997
_diffrn_measurement_device_type 'Bruker D8 Venture with Photon100 detector'
_diffrn_measurement_method 'rotation in \f and \w, 0.5\%, shutterless'
_diffrn_radiation_type MoK\a
_diffrn_radiation_wavelength 0.71073
_diffrn_reflns_av_R_equivalents 0.0254
_diffrn_reflns_av_unetI/netI 0.0133
_diffrn_reflns_Laue_measured_fraction_full 0.999
_diffrn_reflns_Laue_measured_fraction_max 0.997
_diffrn_reflns_limit_h_max 12
_diffrn_reflns_limit_h_min -12
_diffrn_reflns_limit_k_max 32
_diffrn_reflns_limit_k_min -32
_diffrn_reflns_limit_l_max 22
_diffrn_reflns_limit_l_min -22
_diffrn_reflns_number 109477
_diffrn_reflns_point_group_measured_fraction_full 0.999
_diffrn_reflns_point_group_measured_fraction_max 0.997
_diffrn_reflns_theta_full 25.242
_diffrn_reflns_theta_max 30.098
_diffrn_reflns_theta_min 2.237
_diffrn_source 'I\mS microfocus'
_exptl_absorpt_coefficient_mu 0.990
_exptl_absorpt_correction_T_max 0.9420
_exptl_absorpt_correction_T_min 0.8677
_exptl_absorpt_correction_type multi-scan
_exptl_absorpt_process_details 'SADABS (Sheldrick, 2015)'
_exptl_crystal_colour red
_exptl_crystal_density_diffrn 1.526
_exptl_crystal_description plates
_exptl_crystal_F_000 1424
_exptl_crystal_size_max 0.180
_exptl_crystal_size_mid 0.100
_exptl_crystal_size_min 0.040
_refine_diff_density_max 0.859
_refine_diff_density_min -0.779
_refine_diff_density_rms 0.065
_refine_ls_extinction_method none
_refine_ls_goodness_of_fit_ref 1.083
_refine_ls_hydrogen_treatment constr
_refine_ls_matrix_type full
_refine_ls_number_parameters 349
_refine_ls_number_reflns 8904
_refine_ls_number_restraints 0
_refine_ls_restrained_S_all 1.083
_refine_ls_R_factor_all 0.0264
_refine_ls_R_factor_gt 0.0220
_refine_ls_shift/su_max 0.007
_refine_ls_shift/su_mean 0.000
_refine_ls_structure_factor_coef Fsqd
_refine_ls_weighting_details 'w=1/[\s^2^(Fo^2^)+(0.0178P)^2^+2.5780P] where P=(Fo^2^+2Fc^2^)/3'
_refine_ls_weighting_scheme calc
_refine_ls_wR_factor_gt 0.0490
_refine_ls_wR_factor_ref 0.0508
_reflns_Friedel_coverage 0.000
_reflns_number_gt 8047
_reflns_number_total 8904
_reflns_threshold_expression 'I > 2\s(I)'
_cod_data_source_file om7b00057_si_002.cif
_cod_data_source_block jcs038_compound_4a
_cod_depositor_comments 'Adding full bibliography for 4087056--4087059.cif.'
_cod_database_code 4087056
_shelx_space_group_comment
;
The symmetry employed for this shelxl refinement is uniquely defined
by the following loop, which should always be used as a source of
symmetry information in preference to the above space-group names.
They are only intended as comments.
;
_shelx_estimated_absorpt_t_min 0.842
_shelx_estimated_absorpt_t_max 0.961
_shelxl_version_number 2014-3

loop_
_space_group_symop_operation_xyz
'x, y, z'
'-x+1/2, y+1/2, -z+1/2'
'-x, -y, -z'
'x-1/2, -y-1/2, z-1/2'

loop_
_atom_site_label
_atom_site_type_symbol
_atom_site_fract_x
_atom_site_fract_y
_atom_site_fract_z
_atom_site_U_iso_or_equiv
_atom_site_adp_type
_atom_site_occupancy
_atom_site_site_symmetry_order
_atom_site_calc_flag
_atom_site_refinement_flags_posn
_atom_site_refinement_flags_adp
Rh1 Rh 0.63562(2) 0.71009(2) 0.29001(2) 0.00856(3) Uani 1 1 d . .
Cl1 Cl 0.83301(4) 0.63442(2) 0.31939(2) 0.01537(6) Uani 1 1 d . .
Cl2 Cl 0.61226(4) 0.70752(2) 0.13386(2) 0.01479(6) Uani 1 1 d . .
P1 P 0.44144(4) 0.63852(2) 0.26723(2) 0.00986(6) Uani 1 1 d . .
N1 N 0.19578(13) 0.70904(5) 0.22411(8) 0.0139(2) Uani 1 1 d . .
C1 C 0.24697(14) 0.66309(6) 0.19502(8) 0.0114(2) Uani 1 1 d . .
C2 C 0.04426(16) 0.73459(6) 0.17638(9) 0.0173(3) Uani 1 1 d . .
H2A H 0.0170 0.7218 0.1144 0.026 Uiso 1 1 calc R U
H2B H 0.0519 0.7774 0.1790 0.026 Uiso 1 1 calc R U
H2C H -0.0376 0.7216 0.2038 0.026 Uiso 1 1 calc R U
C3 C 0.16372(15) 0.62978(6) 0.11374(8) 0.0124(2) Uani 1 1 d . .
C4 C 0.01288(16) 0.60762(6) 0.10721(9) 0.0163(3) Uani 1 1 d . .
H4 H -0.0329 0.6121 0.1552 0.020 Uiso 1 1 calc R U
C5 C -0.06978(18) 0.57903(7) 0.03048(10) 0.0210(3) Uani 1 1 d . .
H5 H -0.1721 0.5640 0.0261 0.025 Uiso 1 1 calc R U
C6 C -0.00339(19) 0.57238(6) -0.03992(10) 0.0214(3) Uani 1 1 d . .
H6 H -0.0603 0.5528 -0.0923 0.026 Uiso 1 1 calc R U
C7 C 0.14600(18) 0.59435(6) -0.03379(9) 0.0181(3) Uani 1 1 d . .
H7 H 0.1908 0.5900 -0.0822 0.022 Uiso 1 1 calc R U
C8 C 0.23049(16) 0.62274(6) 0.04304(9) 0.0148(2) Uani 1 1 d . .
H8 H 0.3333 0.6373 0.0474 0.018 Uiso 1 1 calc R U
C9 C 0.39985(15) 0.61705(6) 0.37095(9) 0.0128(2) Uani 1 1 d . .
C10 C 0.52569(16) 0.59322(6) 0.43616(9) 0.0175(3) Uani 1 1 d . .
H10 H 0.6249 0.5876 0.4243 0.021 Uiso 1 1 calc R U
C11 C 0.50621(19) 0.57771(7) 0.51820(10) 0.0229(3) Uani 1 1 d . .
H11 H 0.5916 0.5610 0.5619 0.027 Uiso 1 1 calc R U
C12 C 0.36211(19) 0.58658(7) 0.53660(10) 0.0242(3) Uani 1 1 d . .
H12 H 0.3495 0.5767 0.5932 0.029 Uiso 1 1 calc R U
C13 C 0.23698(18) 0.60993(7) 0.47202(10) 0.0225(3) Uani 1 1 d . .
H13 H 0.1385 0.6160 0.4845 0.027 Uiso 1 1 calc R U
C14 C 0.25450(16) 0.62461(6) 0.38891(10) 0.0174(3) Uani 1 1 d . .
H14 H 0.1675 0.6398 0.3445 0.021 Uiso 1 1 calc R U
C15 C 0.47237(15) 0.56709(6) 0.22091(9) 0.0130(2) Uani 1 1 d . .
C16 C 0.39012(17) 0.51841(6) 0.23983(10) 0.0194(3) Uani 1 1 d . .
H16 H 0.3267 0.5223 0.2799 0.023 Uiso 1 1 calc R U
C17 C 0.40062(19) 0.46442(7) 0.20038(11) 0.0251(3) Uani 1 1 d . .
H17 H 0.3451 0.4316 0.2138 0.030 Uiso 1 1 calc R U
C18 C 0.49222(19) 0.45864(7) 0.14137(11) 0.0241(3) Uani 1 1 d . .
H18 H 0.4979 0.4220 0.1136 0.029 Uiso 1 1 calc R U
C19 C 0.57536(18) 0.50645(6) 0.12318(10) 0.0214(3) Uani 1 1 d . .
H19 H 0.6388 0.5024 0.0832 0.026 Uiso 1 1 calc R U
C20 C 0.56654(16) 0.56047(6) 0.16305(10) 0.0171(3) Uani 1 1 d . .
H20 H 0.6249 0.5929 0.1507 0.021 Uiso 1 1 calc R U
C21 C 0.70966(15) 0.74744(6) 0.42173(8) 0.0119(2) Uani 1 1 d . .
C22 C 0.55035(15) 0.76504(5) 0.38263(8) 0.0119(2) Uani 1 1 d . .
C23 C 0.54570(15) 0.79698(5) 0.30302(9) 0.0124(2) Uani 1 1 d . .
C24 C 0.70688(16) 0.80410(5) 0.29829(9) 0.0129(2) Uani 1 1 d . .
C25 C 0.80723(15) 0.77386(6) 0.37026(9) 0.0126(2) Uani 1 1 d . .
C26 C 0.77140(17) 0.71486(6) 0.50670(9) 0.0163(2) Uani 1 1 d . .
H26A H 0.8159 0.7427 0.5545 0.025 Uiso 1 1 calc R U
H26B H 0.8536 0.6875 0.5008 0.025 Uiso 1 1 calc R U
H26C H 0.6852 0.6931 0.5206 0.025 Uiso 1 1 calc R U
C27 C 0.41524(16) 0.75811(6) 0.42216(9) 0.0159(2) Uani 1 1 d . .
H27A H 0.4361 0.7253 0.4640 0.024 Uiso 1 1 calc R U
H27B H 0.3187 0.7503 0.3750 0.024 Uiso 1 1 calc R U
H27C H 0.4021 0.7942 0.4534 0.024 Uiso 1 1 calc R U
C28 C 0.40612(16) 0.82794(6) 0.24520(10) 0.0175(3) Uani 1 1 d . .
H28A H 0.3092 0.8088 0.2500 0.026 Uiso 1 1 calc R U
H28B H 0.4111 0.8265 0.1835 0.026 Uiso 1 1 calc R U
H28C H 0.4064 0.8689 0.2641 0.026 Uiso 1 1 calc R U
C29 C 0.75215(18) 0.83894(6) 0.22826(10) 0.0182(3) Uani 1 1 d . .
H29A H 0.8662 0.8359 0.2365 0.027 Uiso 1 1 calc R U
H29B H 0.7235 0.8801 0.2327 0.027 Uiso 1 1 calc R U
H29C H 0.6964 0.8237 0.1697 0.027 Uiso 1 1 calc R U
C30 C 0.98277(16) 0.77032(6) 0.39400(9) 0.0173(3) Uani 1 1 d . .
H30A H 1.0211 0.7891 0.3475 0.026 Uiso 1 1 calc R U
H30B H 1.0154 0.7291 0.3996 0.026 Uiso 1 1 calc R U
H30C H 1.0271 0.7904 0.4505 0.026 Uiso 1 1 calc R U
C1C C 0.9528(2) 0.49580(7) 0.35746(11) 0.0254(3) Uani 1 1 d . .
H1C1 H 0.8400 0.4887 0.3529 0.030 Uiso 1 1 calc R U
H1C2 H 0.9792 0.5358 0.3814 0.030 Uiso 1 1 calc R U
Cl3 Cl 1.06889(5) 0.44434(2) 0.43114(3) 0.02694(8) Uani 1 1 d . .
Cl4 Cl 0.98343(5) 0.49137(2) 0.25130(3) 0.02845(8) Uani 1 1 d . .

loop_
_atom_site_aniso_label
_atom_site_aniso_U_11
_atom_site_aniso_U_22
_atom_site_aniso_U_33
_atom_site_aniso_U_23
_atom_site_aniso_U_13
_atom_site_aniso_U_12
Rh1 0.00786(4) 0.00911(4) 0.00837(4) -0.00025(3) 0.00160(3) 0.00059(3)
Cl1 0.01123(13) 0.01366(14) 0.01970(15) 0.00005(11) 0.00158(11) 0.00381(10)
Cl2 0.01746(14) 0.01687(14) 0.00952(13) 0.00009(11) 0.00273(11) -0.00030(11)
P1 0.00884(14) 0.01030(14) 0.01003(14) -0.00026(11) 0.00186(11) 0.00060(10)
N1 0.0123(5) 0.0158(5) 0.0130(5) -0.0003(4) 0.0024(4) 0.0025(4)
C1 0.0091(5) 0.0141(6) 0.0107(5) 0.0008(4) 0.0020(4) -0.0010(4)
C2 0.0134(6) 0.0187(6) 0.0179(6) -0.0007(5) 0.0010(5) 0.0058(5)
C3 0.0131(6) 0.0118(5) 0.0110(6) 0.0005(4) 0.0010(4) 0.0009(4)
C4 0.0154(6) 0.0180(6) 0.0149(6) 0.0014(5) 0.0031(5) -0.0024(5)
C5 0.0183(7) 0.0198(7) 0.0218(7) -0.0004(5) 0.0002(5) -0.0070(5)
C6 0.0273(7) 0.0159(6) 0.0162(6) -0.0030(5) -0.0023(6) -0.0016(5)
C7 0.0251(7) 0.0159(6) 0.0130(6) -0.0010(5) 0.0047(5) 0.0039(5)
C8 0.0153(6) 0.0143(6) 0.0148(6) 0.0008(5) 0.0039(5) 0.0021(5)
C9 0.0137(6) 0.0120(5) 0.0127(6) -0.0006(4) 0.0038(5) -0.0019(4)
C10 0.0142(6) 0.0215(7) 0.0168(6) 0.0028(5) 0.0042(5) 0.0002(5)
C11 0.0224(7) 0.0288(8) 0.0162(7) 0.0067(6) 0.0031(6) 0.0002(6)
C12 0.0270(8) 0.0297(8) 0.0183(7) 0.0046(6) 0.0105(6) -0.0044(6)
C13 0.0198(7) 0.0283(8) 0.0232(7) 0.0028(6) 0.0124(6) -0.0017(6)
C14 0.0135(6) 0.0198(6) 0.0196(7) 0.0019(5) 0.0059(5) -0.0005(5)
C15 0.0109(5) 0.0117(5) 0.0144(6) -0.0017(4) 0.0000(5) 0.0008(4)
C16 0.0193(7) 0.0154(6) 0.0240(7) -0.0026(5) 0.0068(6) -0.0032(5)
C17 0.0272(8) 0.0137(6) 0.0338(9) -0.0045(6) 0.0072(7) -0.0053(5)
C18 0.0248(7) 0.0144(6) 0.0306(8) -0.0078(6) 0.0033(6) 0.0014(5)
C19 0.0210(7) 0.0195(7) 0.0243(7) -0.0060(6) 0.0073(6) 0.0031(5)
C20 0.0163(6) 0.0152(6) 0.0199(7) -0.0025(5) 0.0050(5) 0.0007(5)
C21 0.0124(6) 0.0122(5) 0.0104(5) -0.0027(4) 0.0018(4) -0.0011(4)
C22 0.0127(6) 0.0107(5) 0.0120(6) -0.0032(4) 0.0028(4) -0.0003(4)
C23 0.0134(6) 0.0101(5) 0.0133(6) -0.0020(4) 0.0027(5) 0.0011(4)
C24 0.0152(6) 0.0098(5) 0.0135(6) -0.0018(4) 0.0036(5) -0.0008(4)
C25 0.0126(6) 0.0123(5) 0.0124(6) -0.0032(4) 0.0026(5) -0.0019(4)
C26 0.0172(6) 0.0192(6) 0.0108(6) 0.0006(5) 0.0007(5) -0.0012(5)
C27 0.0142(6) 0.0198(6) 0.0149(6) -0.0051(5) 0.0060(5) -0.0012(5)
C28 0.0169(6) 0.0132(6) 0.0195(7) 0.0005(5) -0.0001(5) 0.0041(5)
C29 0.0228(7) 0.0142(6) 0.0190(7) 0.0025(5) 0.0083(5) -0.0016(5)
C30 0.0116(6) 0.0217(7) 0.0177(6) -0.0034(5) 0.0026(5) -0.0025(5)
C1C 0.0329(8) 0.0221(7) 0.0250(8) 0.0051(6) 0.0143(7) 0.0105(6)
Cl3 0.0334(2) 0.02395(18) 0.02496(18) 0.00699(14) 0.01035(15) 0.00791(15)
Cl4 0.0372(2) 0.02864(19) 0.02101(17) 0.00237(14) 0.01038(16) 0.00601(16)

loop_
_atom_type_symbol
_atom_type_description
_atom_type_scat_dispersion_real
_atom_type_scat_dispersion_imag
_atom_type_scat_source
C C 0.0033 0.0016 'International Tables Vol C Tables 4.2.6.8 and 6.1.1.4'
H H 0.0000 0.0000 'International Tables Vol C Tables 4.2.6.8 and 6.1.1.4'
N N 0.0061 0.0033 'International Tables Vol C Tables 4.2.6.8 and 6.1.1.4'
P P 0.1023 0.0942 'International Tables Vol C Tables 4.2.6.8 and 6.1.1.4'
Cl Cl 0.1484 0.1585 'International Tables Vol C Tables 4.2.6.8 and 6.1.1.4'
Rh Rh -1.1178 0.9187 'International Tables Vol C Tables 4.2.6.8 and 6.1.1.4'

loop_
_geom_angle_atom_site_label_1
_geom_angle_atom_site_label_2
_geom_angle_atom_site_label_3
_geom_angle
C21 Rh1 C23 64.73(5)
C21 Rh1 C22 38.22(5)
C23 Rh1 C22 38.42(5)
C21 Rh1 C25 38.77(5)
C23 Rh1 C25 63.76(5)
C22 Rh1 C25 63.58(5)
C21 Rh1 C24 63.77(5)
C23 Rh1 C24 38.51(5)
C22 Rh1 C24 63.49(5)
C25 Rh1 C24 36.92(5)
C21 Rh1 P1 116.30(4)
C23 Rh1 P1 112.70(4)
C22 Rh1 P1 97.69(3)
C25 Rh1 P1 154.98(4)
C24 Rh1 P1 150.48(4)
C21 Rh1 Cl2 154.50(4)
C23 Rh1 Cl2 100.70(4)
C22 Rh1 Cl2 137.45(3)
C25 Rh1 Cl2 116.73(4)
C24 Rh1 Cl2 91.61(3)
P1 Rh1 Cl2 88.256(12)
C21 Rh1 Cl1 94.84(4)
C23 Rh1 Cl1 154.62(4)
C22 Rh1 Cl1 129.91(3)
C25 Rh1 Cl1 90.92(4)
C24 Rh1 Cl1 120.16(4)
P1 Rh1 Cl1 89.339(13)
Cl2 Rh1 Cl1 92.055(12)
C9 P1 C15 101.57(6)
C9 P1 C1 104.37(6)
C15 P1 C1 103.73(6)
C9 P1 Rh1 111.62(4)
C15 P1 Rh1 120.27(4)
C1 P1 Rh1 113.52(4)
C1 N1 C2 120.49(11)
N1 C1 C3 125.76(12)
N1 C1 P1 112.72(9)
C3 C1 P1 121.50(9)
N1 C2 H2A 109.5
N1 C2 H2B 109.5
H2A C2 H2B 109.5
N1 C2 H2C 109.5
H2A C2 H2C 109.5
H2B C2 H2C 109.5
C8 C3 C4 119.70(12)
C8 C3 C1 121.32(12)
C4 C3 C1 118.92(12)
C5 C4 C3 119.88(13)
C5 C4 H4 120.1
C3 C4 H4 120.1
C4 C5 C6 120.28(14)
C4 C5 H5 119.9
C6 C5 H5 119.9
C7 C6 C5 120.03(13)
C7 C6 H6 120.0
C5 C6 H6 120.0
C6 C7 C8 120.22(13)
C6 C7 H7 119.9
C8 C7 H7 119.9
C7 C8 C3 119.88(13)
C7 C8 H8 120.1
C3 C8 H8 120.1
C14 C9 C10 119.36(12)
C14 C9 P1 124.23(10)
C10 C9 P1 116.38(10)
C11 C10 C9 120.26(13)
C11 C10 H10 119.9
C9 C10 H10 119.9
C10 C11 C12 120.23(14)
C10 C11 H11 119.9
C12 C11 H11 119.9
C13 C12 C11 119.66(14)
C13 C12 H12 120.2
C11 C12 H12 120.2
C12 C13 C14 120.54(14)
C12 C13 H13 119.7
C14 C13 H13 119.7
C13 C14 C9 119.93(13)
C13 C14 H14 120.0
C9 C14 H14 120.0
C20 C15 C16 118.99(12)
C20 C15 P1 122.16(10)
C16 C15 P1 118.71(10)
C17 C16 C15 120.49(14)
C17 C16 H16 119.8
C15 C16 H16 119.8
C18 C17 C16 120.01(14)
C18 C17 H17 120.0
C16 C17 H17 120.0
C19 C18 C17 119.79(14)
C19 C18 H18 120.1
C17 C18 H18 120.1
C18 C19 C20 120.50(14)
C18 C19 H19 119.8
C20 C19 H19 119.8
C15 C20 C19 120.20(13)
C15 C20 H20 119.9
C19 C20 H20 119.9
C22 C21 C25 107.68(11)
C22 C21 C26 126.95(12)
C25 C21 C26 124.90(12)
C22 C21 Rh1 72.18(7)
C25 C21 Rh1 72.90(7)
C26 C21 Rh1 126.69(9)
C21 C22 C23 108.02(11)
C21 C22 C27 126.41(12)
C23 C22 C27 125.20(12)
C21 C22 Rh1 69.61(7)
C23 C22 Rh1 69.54(7)
C27 C22 Rh1 131.86(9)
C22 C23 C24 107.63(11)
C22 C23 C28 126.36(12)
C24 C23 C28 124.93(12)
C22 C23 Rh1 72.04(7)
C24 C23 Rh1 73.14(7)
C28 C23 Rh1 129.67(9)
C25 C24 C23 108.33(11)
C25 C24 C29 127.86(12)
C23 C24 C29 123.81(12)
C25 C24 Rh1 71.42(7)
C23 C24 Rh1 68.35(7)
C29 C24 Rh1 126.60(9)
C24 C25 C21 108.00(11)
C24 C25 C30 127.51(12)
C21 C25 C30 124.45(12)
C24 C25 Rh1 71.66(7)
C21 C25 Rh1 68.33(7)
C30 C25 Rh1 127.24(9)
C21 C26 H26A 109.5
C21 C26 H26B 109.5
H26A C26 H26B 109.5
C21 C26 H26C 109.5
H26A C26 H26C 109.5
H26B C26 H26C 109.5
C22 C27 H27A 109.5
C22 C27 H27B 109.5
H27A C27 H27B 109.5
C22 C27 H27C 109.5
H27A C27 H27C 109.5
H27B C27 H27C 109.5
C23 C28 H28A 109.5
C23 C28 H28B 109.5
H28A C28 H28B 109.5
C23 C28 H28C 109.5
H28A C28 H28C 109.5
H28B C28 H28C 109.5
C24 C29 H29A 109.5
C24 C29 H29B 109.5
H29A C29 H29B 109.5
C24 C29 H29C 109.5
H29A C29 H29C 109.5
H29B C29 H29C 109.5
C25 C30 H30A 109.5
C25 C30 H30B 109.5
H30A C30 H30B 109.5
C25 C30 H30C 109.5
H30A C30 H30C 109.5
H30B C30 H30C 109.5
Cl4 C1C Cl3 111.73(8)
Cl4 C1C H1C1 109.3
Cl3 C1C H1C1 109.3
Cl4 C1C H1C2 109.3
Cl3 C1C H1C2 109.3
H1C1 C1C H1C2 107.9

loop_
_geom_bond_atom_site_label_1
_geom_bond_atom_site_label_2
_geom_bond_distance
Rh1 C21 2.1649(12)
Rh1 C23 2.1657(12)
Rh1 C22 2.1989(13)
Rh1 C25 2.2267(13)
Rh1 C24 2.2299(13)
Rh1 P1 2.3222(4)
Rh1 Cl2 2.4008(4)
Rh1 Cl1 2.4056(3)
P1 C9 1.8275(14)
P1 C15 1.8349(13)
P1 C1 1.8659(13)
N1 C1 1.2738(17)
N1 C2 1.4634(17)
C1 C3 1.4946(17)
C2 H2A 0.9800
C2 H2B 0.9800
C2 H2C 0.9800
C3 C8 1.3973(18)
C3 C4 1.3994(18)
C4 C5 1.3890(19)
C4 H4 0.9500
C5 C6 1.390(2)
C5 H5 0.9500
C6 C7 1.387(2)
C6 H6 0.9500
C7 C8 1.3926(19)
C7 H7 0.9500
C8 H8 0.9500
C9 C14 1.3942(19)
C9 C10 1.3988(19)
C10 C11 1.389(2)
C10 H10 0.9500
C11 C12 1.390(2)
C11 H11 0.9500
C12 C13 1.386(2)
C12 H12 0.9500
C13 C14 1.393(2)
C13 H13 0.9500
C14 H14 0.9500
C15 C20 1.3930(19)
C15 C16 1.4015(19)
C16 C17 1.393(2)
C16 H16 0.9500
C17 C18 1.388(2)
C17 H17 0.9500
C18 C19 1.386(2)
C18 H18 0.9500
C19 C20 1.3943(19)
C19 H19 0.9500
C20 H20 0.9500
C21 C22 1.4288(18)
C21 C25 1.4589(18)
C21 C26 1.4936(18)
C22 C23 1.4363(18)
C22 C27 1.4915(18)
C23 C24 1.4508(18)
C23 C28 1.4933(18)
C24 C25 1.4111(18)
C24 C29 1.4944(19)
C25 C30 1.4916(18)
C26 H26A 0.9800
C26 H26B 0.9800
C26 H26C 0.9800
C27 H27A 0.9800
C27 H27B 0.9800
C27 H27C 0.9800
C28 H28A 0.9800
C28 H28B 0.9800
C28 H28C 0.9800
C29 H29A 0.9800
C29 H29B 0.9800
C29 H29C 0.9800
C30 H30A 0.9800
C30 H30B 0.9800
C30 H30C 0.9800
C1C Cl4 1.7593(16)
C1C Cl3 1.7667(16)
C1C H1C1 0.9900
C1C H1C2 0.9900

loop_
_geom_hbond_atom_site_label_D
_geom_hbond_atom_site_label_H
_geom_hbond_atom_site_label_A
_geom_hbond_distance_DH
_geom_hbond_distance_HA
_geom_hbond_distance_DA
_geom_hbond_angle_DHA
_geom_hbond_site_symmetry_A
C10 H10 Cl1 0.95 2.97 3.7740(15) 142.9 .
C14 H14 Cl1 0.95 2.87 3.5826(14) 132.9 1_455
C14 H14 N1 0.95 2.53 3.1514(19) 123.5 .
C20 H20 Cl2 0.95 2.63 3.4263(15) 141.7 .
C1C H1C2 Cl1 0.99 2.65 3.3379(16) 127.2 .

loop_
_geom_torsion_atom_site_label_1
_geom_torsion_atom_site_label_2
_geom_torsion_atom_site_label_3
_geom_torsion_atom_site_label_4
_geom_torsion
C21 Rh1 P1 C9 -8.17(6)
C23 Rh1 P1 C9 -80.15(6)
C22 Rh1 P1 C9 -43.33(6)
C25 Rh1 P1 C9 -3.86(10)
C24 Rh1 P1 C9 -90.84(8)
Cl2 Rh1 P1 C9 178.98(5)
Cl1 Rh1 P1 C9 86.90(5)
C21 Rh1 P1 C15 -126.93(6)
C23 Rh1 P1 C15 161.09(6)
C22 Rh1 P1 C15 -162.09(6)
C25 Rh1 P1 C15 -122.62(9)
C24 Rh1 P1 C15 150.40(8)
Cl2 Rh1 P1 C15 60.22(5)
Cl1 Rh1 P1 C15 -31.86(5)
C21 Rh1 P1 C1 109.45(6)
C23 Rh1 P1 C1 37.47(6)
C22 Rh1 P1 C1 74.30(6)
C25 Rh1 P1 C1 113.76(9)
C24 Rh1 P1 C1 26.78(9)
Cl2 Rh1 P1 C1 -63.40(5)
Cl1 Rh1 P1 C1 -155.48(5)
C2 N1 C1 C3 -1.2(2)
C2 N1 C1 P1 -179.65(10)
C9 P1 C1 N1 65.61(11)
C15 P1 C1 N1 171.62(10)
Rh1 P1 C1 N1 -56.15(11)
C9 P1 C1 C3 -112.94(11)
C15 P1 C1 C3 -6.94(12)
Rh1 P1 C1 C3 125.30(9)
N1 C1 C3 C8 119.42(15)
P1 C1 C3 C8 -62.23(16)
N1 C1 C3 C4 -57.67(19)
P1 C1 C3 C4 120.69(12)
C8 C3 C4 C5 -0.3(2)
C1 C3 C4 C5 176.85(13)
C3 C4 C5 C6 -0.1(2)
C4 C5 C6 C7 0.0(2)
C5 C6 C7 C8 0.5(2)
C6 C7 C8 C3 -0.8(2)
C4 C3 C8 C7 0.7(2)
C1 C3 C8 C7 -176.34(12)
C15 P1 C9 C14 -113.27(12)
C1 P1 C9 C14 -5.66(13)
Rh1 P1 C9 C14 117.34(11)
C15 P1 C9 C10 68.71(11)
C1 P1 C9 C10 176.32(10)
Rh1 P1 C9 C10 -60.68(11)
C14 C9 C10 C11 -0.5(2)
P1 C9 C10 C11 177.62(12)
C9 C10 C11 C12 -1.0(2)
C10 C11 C12 C13 1.3(2)
C11 C12 C13 C14 0.0(2)
C12 C13 C14 C9 -1.4(2)
C10 C9 C14 C13 1.7(2)
P1 C9 C14 C13 -176.26(11)
C9 P1 C15 C20 -153.36(11)
C1 P1 C15 C20 98.54(12)
Rh1 P1 C15 C20 -29.65(13)
C9 P1 C15 C16 30.97(12)
C1 P1 C15 C16 -77.14(12)
Rh1 P1 C15 C16 154.68(9)
C20 C15 C16 C17 -0.9(2)
P1 C15 C16 C17 174.90(12)
C15 C16 C17 C18 -0.4(2)
C16 C17 C18 C19 1.2(2)
C17 C18 C19 C20 -0.6(2)
C16 C15 C20 C19 1.5(2)
P1 C15 C20 C19 -174.17(11)
C18 C19 C20 C15 -0.8(2)
C23 Rh1 C21 C22 36.77(7)
C25 Rh1 C21 C22 115.64(11)
C24 Rh1 C21 C22 79.71(8)
P1 Rh1 C21 C22 -67.27(8)
Cl2 Rh1 C21 C22 95.93(10)
Cl1 Rh1 C21 C22 -158.93(7)
C23 Rh1 C21 C25 -78.87(8)
C22 Rh1 C21 C25 -115.64(11)
C24 Rh1 C21 C25 -35.92(7)
P1 Rh1 C21 C25 177.09(6)
Cl2 Rh1 C21 C25 -19.71(13)
Cl1 Rh1 C21 C25 85.43(7)
C23 Rh1 C21 C26 159.99(13)
C22 Rh1 C21 C26 123.22(15)
C25 Rh1 C21 C26 -121.15(14)
C24 Rh1 C21 C26 -157.07(13)
P1 Rh1 C21 C26 55.94(12)
Cl2 Rh1 C21 C26 -140.85(9)
Cl1 Rh1 C21 C26 -35.71(11)
C25 C21 C22 C23 5.62(14)
C26 C21 C22 C23 177.95(12)
Rh1 C21 C22 C23 -59.13(9)
C25 C21 C22 C27 -167.64(12)
C26 C21 C22 C27 4.7(2)
Rh1 C21 C22 C27 127.62(13)
C25 C21 C22 Rh1 64.75(9)
C26 C21 C22 Rh1 -122.92(13)
C23 Rh1 C22 C21 -119.41(11)
C25 Rh1 C22 C21 -39.08(7)
C24 Rh1 C22 C21 -80.51(8)
P1 Rh1 C22 C21 123.45(7)
Cl2 Rh1 C22 C21 -140.71(6)
Cl1 Rh1 C22 C21 27.83(9)
C21 Rh1 C22 C23 119.41(11)
C25 Rh1 C22 C23 80.32(8)
C24 Rh1 C22 C23 38.89(7)
P1 Rh1 C22 C23 -117.15(7)
Cl2 Rh1 C22 C23 -21.31(10)
Cl1 Rh1 C22 C23 147.24(6)
C21 Rh1 C22 C27 -121.14(16)
C23 Rh1 C22 C27 119.46(15)
C25 Rh1 C22 C27 -160.22(14)
C24 Rh1 C22 C27 158.35(14)
P1 Rh1 C22 C27 2.31(13)
Cl2 Rh1 C22 C27 98.15(12)
Cl1 Rh1 C22 C27 -93.30(12)
C21 C22 C23 C24 -5.81(14)
C27 C22 C23 C24 167.55(12)
Rh1 C22 C23 C24 -64.98(8)
C21 C22 C23 C28 -174.34(12)
C27 C22 C23 C28 -1.0(2)
Rh1 C22 C23 C28 126.49(13)
C21 C22 C23 Rh1 59.17(9)
C27 C22 C23 Rh1 -127.47(12)
C21 Rh1 C23 C22 -36.58(7)
C25 Rh1 C23 C22 -79.82(8)
C24 Rh1 C23 C22 -115.53(11)
P1 Rh1 C23 C22 72.91(7)
Cl2 Rh1 C23 C22 165.52(7)
Cl1 Rh1 C23 C22 -75.57(11)
C21 Rh1 C23 C24 78.95(8)
C22 Rh1 C23 C24 115.53(11)
C25 Rh1 C23 C24 35.71(7)
P1 Rh1 C23 C24 -171.56(6)
Cl2 Rh1 C23 C24 -78.95(7)
Cl1 Rh1 C23 C24 39.96(13)
C21 Rh1 C23 C28 -159.32(14)
C22 Rh1 C23 C28 -122.74(16)
C25 Rh1 C23 C28 157.44(14)
C24 Rh1 C23 C28 121.73(16)
P1 Rh1 C23 C28 -49.83(13)
Cl2 Rh1 C23 C28 42.77(13)
Cl1 Rh1 C23 C28 161.69(9)
C22 C23 C24 C25 3.77(14)
C28 C23 C24 C25 172.51(12)
Rh1 C23 C24 C25 -60.48(9)
C22 C23 C24 C29 -175.34(12)
C28 C23 C24 C29 -6.6(2)
Rh1 C23 C24 C29 120.41(12)
C22 C23 C24 Rh1 64.25(8)
C28 C23 C24 Rh1 -127.01(13)
C21 Rh1 C24 C25 37.71(8)
C23 Rh1 C24 C25 119.37(11)
C22 Rh1 C24 C25 80.57(8)
P1 Rh1 C24 C25 135.32(7)
Cl2 Rh1 C24 C25 -135.38(7)
Cl1 Rh1 C24 C25 -42.07(8)
C21 Rh1 C24 C23 -81.66(8)
C22 Rh1 C24 C23 -38.80(7)
C25 Rh1 C24 C23 -119.37(11)
P1 Rh1 C24 C23 15.95(12)
Cl2 Rh1 C24 C23 105.25(7)
Cl1 Rh1 C24 C23 -161.43(6)
C21 Rh1 C24 C29 161.54(13)
C23 Rh1 C24 C29 -116.80(15)
C22 Rh1 C24 C29 -155.60(13)
C25 Rh1 C24 C29 123.83(15)
P1 Rh1 C24 C29 -100.85(12)
Cl2 Rh1 C24 C29 -11.55(12)
Cl1 Rh1 C24 C29 81.76(12)
C23 C24 C25 C21 -0.31(14)
C29 C24 C25 C21 178.75(12)
Rh1 C24 C25 C21 -58.88(9)
C23 C24 C25 C30 -178.10(12)
C29 C24 C25 C30 1.0(2)
Rh1 C24 C25 C30 123.32(14)
C23 C24 C25 Rh1 58.57(9)
C29 C24 C25 Rh1 -122.37(14)
C22 C21 C25 C24 -3.29(14)
C26 C21 C25 C24 -175.82(12)
Rh1 C21 C25 C24 60.98(9)
C22 C21 C25 C30 174.59(12)
C26 C21 C25 C30 2.1(2)
Rh1 C21 C25 C30 -121.14(13)
C22 C21 C25 Rh1 -64.27(8)
C26 C21 C25 Rh1 123.20(13)
C21 Rh1 C25 C24 -118.82(11)
C23 Rh1 C25 C24 -37.23(8)
C22 Rh1 C25 C24 -80.30(8)
P1 Rh1 C25 C24 -125.00(9)
Cl2 Rh1 C25 C24 51.83(8)
Cl1 Rh1 C25 C24 144.59(7)
C23 Rh1 C25 C21 81.59(8)
C22 Rh1 C25 C21 38.52(7)
C24 Rh1 C25 C21 118.82(11)
P1 Rh1 C25 C21 -6.18(13)
Cl2 Rh1 C25 C21 170.64(6)
Cl1 Rh1 C25 C21 -96.59(7)
C21 Rh1 C25 C30 117.55(15)
C23 Rh1 C25 C30 -160.86(13)
C22 Rh1 C25 C30 156.07(13)
C24 Rh1 C25 C30 -123.63(15)
P1 Rh1 C25 C30 111.37(12)
Cl2 Rh1 C25 C30 -71.81(12)
Cl1 Rh1 C25 C30 20.96(12)
